data_4304145
loop_
_publ_author_name
'Andrew J. Gaunt'
'Sean D. Reilly'
'Alejandro E. Enriquez'
'Brian L. Scott'
'James A. Ibers'
'Perumal Sekar'
'Kieran I. M. Ingram'
'Nikolas Kaltsoyannis'
'Mary P. Neu'

_publ_contact_author_address
;
Los Alamos National Laboratory
MS F629
Los Alamos, NM  87544
;
_publ_contact_author_email gaunt@lanl.gov
_publ_contact_author_name 'Andrew J. Gaunt'
_publ_section_title
;
Experimental and Theoretical Comparison of Actinide and Lanthanide Bonding
in M[N(EPR2)2]3 Complexes (M = U, Pu, La, Ce; E = S, Se, Te; R = Ph,iPr, H)
;
_journal_name_full 'Inorganic Chemistry'
_journal_page_first 29
_journal_page_last 41
_journal_paper_doi 10.1021/ic701618a
_journal_volume 47
_journal_year 2008
_chemical_formula_sum 'C36 H84 Ce N3 P6 S6'
_chemical_formula_weight 1077.36
_chemical_name_systematic
; 
 ? 
;
_space_group_IT_number 2
_symmetry_cell_setting triclinic
_symmetry_space_group_name_Hall '-P 1'
_symmetry_space_group_name_H-M 'P -1'
_atom_sites_solution_hydrogens geom
_atom_sites_solution_primary direct
_atom_sites_solution_secondary difmap
_audit_creation_method SHELXL-97
_cell_angle_alpha 90.672(3)
_cell_angle_beta 109.289(3)
_cell_angle_gamma 117.232(2)
_cell_formula_units_Z 2
_cell_length_a 13.042(3)
_cell_length_b 13.340(3)
_cell_length_c 18.965(4)
_cell_measurement_temperature 203(2)
_cell_volume 2716.5(10)
_computing_cell_refinement 'Bruker SAINT 4.05'
_computing_data_collection 'Bruker SMART 4.210'
_computing_data_reduction 'Bruker SAINT 4.05'
_computing_molecular_graphics 'SHELXTL/NT 5.10'
_computing_publication_material 'SHELXTL/NT 5.10'
_computing_structure_refinement 'SHELXL-97 (Sheldrick, 1997)'
_computing_structure_solution 'SHELXS-97 (Sheldrick, 1990)'
_diffrn_ambient_temperature 203(2)
_diffrn_measured_fraction_theta_full 0.934
_diffrn_measured_fraction_theta_max 0.831
_diffrn_measurement_device_type 'Bruker P4 with SMART 1k CCD'
_diffrn_measurement_method '\w scan'
_diffrn_radiation_monochromator graphite
_diffrn_radiation_source 'fine-focus sealed tube'
_diffrn_radiation_type MoK\a
_diffrn_radiation_wavelength 0.71073
_diffrn_reflns_av_R_equivalents 0.0556
_diffrn_reflns_av_sigmaI/netI 0.0551
_diffrn_reflns_limit_h_max 17
_diffrn_reflns_limit_h_min -17
_diffrn_reflns_limit_k_max 17
_diffrn_reflns_limit_k_min -17
_diffrn_reflns_limit_l_max 25
_diffrn_reflns_limit_l_min -25
_diffrn_reflns_number 46231
_diffrn_reflns_theta_full 25.00
_diffrn_reflns_theta_max 28.37
_diffrn_reflns_theta_min 1.16
_diffrn_standards_decay_% 0
_diffrn_standards_interval_count 0
_diffrn_standards_interval_time 0
_exptl_absorpt_coefficient_mu 1.272
_exptl_absorpt_correction_T_max 0.8833
_exptl_absorpt_correction_T_min 0.8420
_exptl_absorpt_correction_type multi-scan
_exptl_absorpt_process_details 'SADABS (Sheldrick, 1996)'
_exptl_crystal_colour yellow
_exptl_crystal_density_diffrn 1.317
_exptl_crystal_density_method 'not measured'
_exptl_crystal_description irregular
_exptl_crystal_F_000 1130
_exptl_crystal_size_max 0.14
_exptl_crystal_size_mid 0.10
_exptl_crystal_size_min 0.10
_refine_diff_density_max 0.643
_refine_diff_density_min -0.432
_refine_diff_density_rms 0.082
_refine_ls_extinction_method none
_refine_ls_goodness_of_fit_ref 1.036
_refine_ls_hydrogen_treatment constr
_refine_ls_matrix_type full
_refine_ls_number_parameters 493
_refine_ls_number_reflns 11303
_refine_ls_number_restraints 0
_refine_ls_restrained_S_all 1.036
_refine_ls_R_factor_all 0.0673
_refine_ls_R_factor_gt 0.0383
_refine_ls_shift/su_max 0.003
_refine_ls_shift/su_mean 0.000
_refine_ls_structure_factor_coef Fsqd
_refine_ls_weighting_details 'calc w=1/[\s^2^(Fo^2^)+(0.0361P)^2^+0.0000P] where P=(Fo^2^+2Fc^2^)/3'
_refine_ls_weighting_scheme calc
_refine_ls_wR_factor_gt 0.0684
_refine_ls_wR_factor_ref 0.0774
_reflns_number_gt 8430
_reflns_number_total 11303
_reflns_threshold_expression >2sigma(I)
_cod_data_source_file ic701618a_si_11.cif
_cod_data_source_block ag01
_cod_original_cell_volume 2716.6(9)
_cod_database_code 4304145

loop_
_symmetry_equiv_pos_as_xyz
'x, y, z'
'-x, -y, -z'

loop_
_atom_site_label
_atom_site_type_symbol
_atom_site_fract_x
_atom_site_fract_y
_atom_site_fract_z
_atom_site_U_iso_or_equiv
_atom_site_adp_type
_atom_site_occupancy
_atom_site_symmetry_multiplicity
_atom_site_calc_flag
_atom_site_refinement_flags
_atom_site_disorder_assembly
_atom_site_disorder_group
Ce1 Ce 0.858692(17) 0.752240(16) 0.747908(11) 0.02511(6) Uani 1 1 d . . .
S1 S 0.92396(8) 0.61588(8) 0.67131(5) 0.0345(2) Uani 1 1 d . . .
S2 S 1.12177(8) 0.89595(8) 0.82797(5) 0.0391(2) Uani 1 1 d . . .
S3 S 0.70654(8) 0.53422(7) 0.77905(5) 0.0348(2) Uani 1 1 d . . .
S4 S 0.87323(8) 0.85125(7) 0.88683(5) 0.03092(19) Uani 1 1 d . . .
S5 S 0.64236(8) 0.64979(7) 0.61187(5) 0.0322(2) Uani 1 1 d . . .
S6 S 0.88123(9) 0.97016(8) 0.71643(6) 0.0453(3) Uani 1 1 d . . .
P1 P 1.09023(8) 0.62572(7) 0.72765(5) 0.0282(2) Uani 1 1 d . . .
P2 P 1.24463(8) 0.87325(7) 0.79722(5) 0.0283(2) Uani 1 1 d . . .
P3 P 0.64399(7) 0.53311(7) 0.86352(5) 0.02727(19) Uani 1 1 d . . .
P4 P 0.85041(7) 0.75191(7) 0.96623(5) 0.02713(19) Uani 1 1 d . . .
P5 P 0.63679(8) 0.74611(8) 0.53064(5) 0.0315(2) Uani 1 1 d . . .
P6 P 0.74277(8) 0.97213(7) 0.62912(5) 0.0319(2) Uani 1 1 d . . .
N1 N 1.2107(2) 0.7490(2) 0.76119(16) 0.0331(7) Uani 1 1 d . . .
N2 N 0.7333(2) 0.6258(2) 0.93969(15) 0.0315(7) Uani 1 1 d . . .
N3 N 0.6681(3) 0.8742(2) 0.55523(16) 0.0363(7) Uani 1 1 d . . .
C1 C 1.0795(3) 0.5463(3) 0.8061(2) 0.0406(9) Uani 1 1 d . . .
H1 H 1.0884 0.5984 0.8473 0.049 Uiso 1 1 calc R . .
C2 C 0.9559(4) 0.4361(4) 0.7904(3) 0.0617(13) Uani 1 1 d . . .
H2A H 0.8882 0.4520 0.7701 0.093 Uiso 1 1 calc R . .
H2B H 0.9556 0.4089 0.8371 0.093 Uiso 1 1 calc R . .
H2C H 0.9465 0.3783 0.7544 0.093 Uiso 1 1 calc R . .
C3 C 1.1901(4) 0.5239(4) 0.8381(2) 0.0538(11) Uani 1 1 d . . .
H3A H 1.2661 0.5935 0.8463 0.081 Uiso 1 1 calc R . .
H3B H 1.1807 0.4656 0.8025 0.081 Uiso 1 1 calc R . .
H3C H 1.1925 0.4986 0.8856 0.081 Uiso 1 1 calc R . .
C4 C 1.1242(3) 0.5575(3) 0.6608(2) 0.0387(9) Uani 1 1 d . . .
H4 H 1.2019 0.5575 0.6898 0.046 Uiso 1 1 calc R . .
C5 C 1.0261(4) 0.4337(4) 0.6253(3) 0.0641(13) Uani 1 1 d . . .
H5A H 1.0277 0.3871 0.6633 0.096 Uiso 1 1 calc R . .
H5B H 1.0427 0.4072 0.5852 0.096 Uiso 1 1 calc R . .
H5C H 0.9455 0.4284 0.6047 0.096 Uiso 1 1 calc R . .
C6 C 1.1482(4) 0.6291(4) 0.6004(2) 0.0619(13) Uani 1 1 d . . .
H6A H 1.2133 0.7062 0.6245 0.093 Uiso 1 1 calc R . .
H6B H 1.0735 0.6302 0.5702 0.093 Uiso 1 1 calc R . .
H6C H 1.1728 0.5961 0.5682 0.093 Uiso 1 1 calc R . .
C7 C 1.3529(4) 0.8487(4) 0.9427(2) 0.0577(12) Uani 1 1 d . . .
H7A H 1.2882 0.8521 0.9544 0.087 Uiso 1 1 calc R . .
H7B H 1.4262 0.8760 0.9882 0.087 Uiso 1 1 calc R . .
H7C H 1.3255 0.7707 0.9220 0.087 Uiso 1 1 calc R . .
C8 C 1.3827(3) 0.9238(3) 0.8845(2) 0.0349(8) Uani 1 1 d . . .
H8 H 1.4060 1.0018 0.9060 0.042 Uiso 1 1 calc R . .
C9 C 1.4937(4) 0.9297(4) 0.8703(3) 0.0626(13) Uani 1 1 d . . .
H9A H 1.5168 0.9840 0.8381 0.094 Uiso 1 1 calc R . .
H9B H 1.4716 0.8553 0.8460 0.094 Uiso 1 1 calc R . .
H9C H 1.5627 0.9537 0.9180 0.094 Uiso 1 1 calc R . .
C10 C 1.3560(5) 1.0976(3) 0.7703(3) 0.0722(15) Uani 1 1 d . . .
H10A H 1.4254 1.1141 0.8164 0.108 Uiso 1 1 calc R . .
H10B H 1.2979 1.1133 0.7819 0.108 Uiso 1 1 calc R . .
H10C H 1.3851 1.1448 0.7359 0.108 Uiso 1 1 calc R . .
C11 C 1.2912(4) 0.9696(3) 0.7329(2) 0.0440(9) Uani 1 1 d . . .
H11 H 1.3511 0.9572 0.7190 0.053 Uiso 1 1 calc R . .
C12 C 1.1797(4) 0.9401(4) 0.6601(2) 0.0658(14) Uani 1 1 d . . .
H12A H 1.1370 0.8592 0.6400 0.099 Uiso 1 1 calc R . .
H12B H 1.2077 0.9821 0.6234 0.099 Uiso 1 1 calc R . .
H12C H 1.1241 0.9605 0.6710 0.099 Uiso 1 1 calc R . .
C13 C 0.4960(3) 0.5350(3) 0.8242(2) 0.0337(8) Uani 1 1 d . . .
H13 H 0.4691 0.5379 0.8664 0.040 Uiso 1 1 calc R . .
C14 C 0.5154(3) 0.6437(3) 0.7915(2) 0.0452(10) Uani 1 1 d . . .
H14A H 0.5810 0.7101 0.8296 0.068 Uiso 1 1 calc R . .
H14B H 0.4398 0.6480 0.7761 0.068 Uiso 1 1 calc R . .
H14C H 0.5375 0.6413 0.7482 0.068 Uiso 1 1 calc R . .
C15 C 0.3930(3) 0.4274(3) 0.7650(2) 0.0521(11) Uani 1 1 d . . .
H15A H 0.3704 0.3622 0.7894 0.078 Uiso 1 1 calc R . .
H15B H 0.4222 0.4151 0.7271 0.078 Uiso 1 1 calc R . .
H15C H 0.3216 0.4371 0.7412 0.078 Uiso 1 1 calc R . .
C16 C 0.6040(3) 0.3932(3) 0.8902(2) 0.0343(8) Uani 1 1 d . . .
H16 H 0.5431 0.3345 0.8443 0.041 Uiso 1 1 calc R . .
C17 C 0.5428(4) 0.3758(4) 0.9486(2) 0.0518(11) Uani 1 1 d . . .
H17A H 0.4667 0.3788 0.9269 0.078 Uiso 1 1 calc R . .
H17B H 0.5982 0.4354 0.9931 0.078 Uiso 1 1 calc R . .
H17C H 0.5249 0.3024 0.9625 0.078 Uiso 1 1 calc R . .
C18 C 0.7164(4) 0.3748(3) 0.9193(2) 0.0492(11) Uani 1 1 d . . .
H18A H 0.7534 0.3858 0.8819 0.074 Uiso 1 1 calc R . .
H18B H 0.6905 0.2980 0.9287 0.074 Uiso 1 1 calc R . .
H18C H 0.7763 0.4288 0.9658 0.074 Uiso 1 1 calc R . .
C19 C 0.8359(3) 0.8306(3) 1.03847(19) 0.0336(8) Uani 1 1 d . . .
H19 H 0.9079 0.9082 1.0550 0.040 Uiso 1 1 calc R . .
C20 C 0.7187(3) 0.8413(3) 1.0031(2) 0.0407(9) Uani 1 1 d . . .
H20A H 0.7240 0.8812 0.9616 0.061 Uiso 1 1 calc R . .
H20B H 0.7113 0.8834 1.0408 0.061 Uiso 1 1 calc R . .
H20C H 0.6469 0.7660 0.9847 0.061 Uiso 1 1 calc R . .
C21 C 0.8350(4) 0.7747(4) 1.1089(2) 0.0509(11) Uani 1 1 d . . .
H21A H 0.9136 0.7773 1.1336 0.076 Uiso 1 1 calc R . .
H21B H 0.7695 0.6961 1.0935 0.076 Uiso 1 1 calc R . .
H21C H 0.8214 0.8157 1.1436 0.076 Uiso 1 1 calc R . .
C22 C 0.9903(3) 0.7406(3) 1.0131(2) 0.0348(8) Uani 1 1 d . . .
H22 H 0.9773 0.6971 1.0536 0.042 Uiso 1 1 calc R . .
C23 C 1.0108(3) 0.6736(3) 0.9587(2) 0.0449(10) Uani 1 1 d . . .
H23A H 0.9357 0.6021 0.9338 0.067 Uiso 1 1 calc R . .
H23B H 1.0769 0.6587 0.9868 0.067 Uiso 1 1 calc R . .
H23C H 1.0328 0.7178 0.9214 0.067 Uiso 1 1 calc R . .
C24 C 1.1071(3) 0.8580(3) 1.0509(2) 0.0519(11) Uani 1 1 d . . .
H24A H 1.0935 0.8981 1.0862 0.078 Uiso 1 1 calc R . .
H24B H 1.1240 0.9022 1.0126 0.078 Uiso 1 1 calc R . .
H24C H 1.1767 0.8471 1.0776 0.078 Uiso 1 1 calc R . .
C25 C 0.4777(3) 0.6705(3) 0.4604(2) 0.0452(10) Uani 1 1 d . . .
H25 H 0.4582 0.5920 0.4434 0.054 Uiso 1 1 calc R . .
C26 C 0.3861(4) 0.6631(4) 0.4965(3) 0.0610(13) Uani 1 1 d . . .
H26A H 0.3950 0.6251 0.5390 0.091 Uiso 1 1 calc R . .
H26B H 0.3026 0.6204 0.4595 0.091 Uiso 1 1 calc R . .
H26C H 0.4034 0.7391 0.5137 0.091 Uiso 1 1 calc R . .
C27 C 0.4634(5) 0.7268(4) 0.3905(2) 0.0723(15) Uani 1 1 d . . .
H27A H 0.5164 0.7240 0.3663 0.108 Uiso 1 1 calc R . .
H27B H 0.4866 0.8054 0.4061 0.108 Uiso 1 1 calc R . .
H27C H 0.3784 0.6862 0.3553 0.108 Uiso 1 1 calc R . .
C28 C 0.7373(4) 0.7478(4) 0.4826(2) 0.0492(10) Uani 1 1 d . . .
H28 H 0.7246 0.7869 0.4398 0.059 Uiso 1 1 calc R . .
C29 C 0.8723(4) 0.8151(4) 0.5341(3) 0.0616(12) Uani 1 1 d . . .
H29A H 0.8879 0.8852 0.5610 0.092 Uiso 1 1 calc R . .
H29B H 0.9230 0.8328 0.5043 0.092 Uiso 1 1 calc R . .
H29C H 0.8922 0.7703 0.5700 0.092 Uiso 1 1 calc R . .
C30 C 0.7047(5) 0.6266(4) 0.4498(3) 0.0710(14) Uani 1 1 d . . .
H30A H 0.6182 0.5848 0.4171 0.107 Uiso 1 1 calc R . .
H30B H 0.7206 0.5873 0.4907 0.107 Uiso 1 1 calc R . .
H30C H 0.7548 0.6319 0.4212 0.107 Uiso 1 1 calc R . .
C31 C 0.8129(4) 1.1070(3) 0.5972(2) 0.0421(9) Uani 1 1 d . . .
H31 H 0.8483 1.1700 0.6400 0.051 Uiso 1 1 calc R . .
C32 C 0.9175(4) 1.1185(3) 0.5735(3) 0.0602(12) Uani 1 1 d . . .
H32A H 0.9816 1.1171 0.6162 0.090 Uiso 1 1 calc R . .
H32B H 0.9514 1.1899 0.5566 0.090 Uiso 1 1 calc R . .
H32C H 0.8857 1.0559 0.5329 0.090 Uiso 1 1 calc R . .
C33 C 0.7148(5) 1.1188(4) 0.5322(3) 0.0733(15) Uani 1 1 d . . .
H33A H 0.6526 1.1173 0.5492 0.110 Uiso 1 1 calc R . .
H33B H 0.6765 1.0562 0.4901 0.110 Uiso 1 1 calc R . .
H33C H 0.7537 1.1902 0.5163 0.110 Uiso 1 1 calc R . .
C34 C 0.6313(4) 0.9798(3) 0.6647(2) 0.0449(10) Uani 1 1 d . . .
H34 H 0.5647 0.9791 0.6209 0.054 Uiso 1 1 calc R . .
C35 C 0.6881(5) 1.0898(4) 0.7222(3) 0.0614(12) Uani 1 1 d . . .
H35A H 0.7140 1.1548 0.6979 0.092 Uiso 1 1 calc R . .
H35B H 0.7588 1.0967 0.7638 0.092 Uiso 1 1 calc R . .
H35C H 0.6273 1.0872 0.7410 0.092 Uiso 1 1 calc R . .
C36 C 0.5723(4) 0.8730(4) 0.6968(3) 0.0632(13) Uani 1 1 d . . .
H36A H 0.5401 0.8056 0.6598 0.095 Uiso 1 1 calc R . .
H36B H 0.5057 0.8720 0.7085 0.095 Uiso 1 1 calc R . .
H36C H 0.6339 0.8741 0.7423 0.095 Uiso 1 1 calc R . .

loop_
_atom_site_aniso_label
_atom_site_aniso_U_11
_atom_site_aniso_U_22
_atom_site_aniso_U_33
_atom_site_aniso_U_23
_atom_site_aniso_U_13
_atom_site_aniso_U_12
Ce1 0.02256(9) 0.02595(10) 0.02692(10) 0.00460(8) 0.00912(7) 0.01212(8)
S1 0.0286(4) 0.0348(5) 0.0344(5) -0.0042(4) 0.0041(4) 0.0167(4)
S2 0.0249(4) 0.0396(5) 0.0438(6) -0.0108(5) 0.0088(4) 0.0118(4)
S3 0.0409(5) 0.0275(5) 0.0362(5) 0.0047(4) 0.0198(4) 0.0134(4)
S4 0.0348(4) 0.0265(4) 0.0331(5) 0.0057(4) 0.0174(4) 0.0132(4)
S5 0.0306(4) 0.0265(4) 0.0319(5) 0.0050(4) 0.0053(4) 0.0124(4)
S6 0.0441(5) 0.0281(5) 0.0432(6) 0.0030(4) -0.0013(5) 0.0137(4)
P1 0.0258(4) 0.0253(4) 0.0312(5) -0.0010(4) 0.0083(4) 0.0126(4)
P2 0.0231(4) 0.0257(5) 0.0308(5) -0.0005(4) 0.0087(4) 0.0089(4)
P3 0.0239(4) 0.0240(4) 0.0315(5) 0.0065(4) 0.0112(4) 0.0092(4)
P4 0.0243(4) 0.0264(4) 0.0282(5) 0.0029(4) 0.0104(4) 0.0101(4)
P5 0.0348(5) 0.0293(5) 0.0290(5) 0.0049(4) 0.0077(4) 0.0177(4)
P6 0.0366(5) 0.0247(5) 0.0335(5) 0.0067(4) 0.0122(4) 0.0149(4)
N1 0.0262(14) 0.0261(15) 0.0397(17) -0.0046(13) 0.0082(13) 0.0102(12)
N2 0.0273(14) 0.0283(15) 0.0335(16) 0.0039(13) 0.0130(13) 0.0085(12)
N3 0.0436(17) 0.0306(16) 0.0332(17) 0.0053(14) 0.0098(14) 0.0203(14)
C1 0.043(2) 0.040(2) 0.042(2) 0.0094(18) 0.0134(18) 0.0244(18)
C2 0.057(3) 0.054(3) 0.088(4) 0.036(3) 0.042(3) 0.028(2)
C3 0.055(3) 0.058(3) 0.054(3) 0.019(2) 0.014(2) 0.036(2)
C4 0.0345(19) 0.037(2) 0.041(2) -0.0063(18) 0.0118(17) 0.0172(17)
C5 0.062(3) 0.049(3) 0.070(3) -0.022(2) 0.023(3) 0.021(2)
C6 0.077(3) 0.069(3) 0.049(3) 0.001(2) 0.036(3) 0.034(3)
C7 0.054(3) 0.056(3) 0.035(2) 0.001(2) -0.004(2) 0.019(2)
C8 0.0259(17) 0.0330(19) 0.036(2) -0.0074(16) 0.0043(15) 0.0117(15)
C9 0.034(2) 0.078(3) 0.067(3) -0.015(3) 0.004(2) 0.031(2)
C10 0.095(4) 0.034(2) 0.063(3) 0.006(2) 0.033(3) 0.010(2)
C11 0.048(2) 0.033(2) 0.047(2) 0.0027(18) 0.026(2) 0.0124(18)
C12 0.080(3) 0.057(3) 0.045(3) 0.018(2) 0.015(2) 0.027(3)
C13 0.0253(16) 0.037(2) 0.039(2) 0.0078(17) 0.0120(15) 0.0157(15)
C14 0.042(2) 0.043(2) 0.053(2) 0.013(2) 0.0137(19) 0.0261(19)
C15 0.034(2) 0.050(2) 0.057(3) 0.001(2) 0.0030(19) 0.0184(19)
C16 0.0313(18) 0.0237(17) 0.043(2) 0.0107(16) 0.0136(16) 0.0102(15)
C17 0.047(2) 0.052(3) 0.063(3) 0.031(2) 0.032(2) 0.022(2)
C18 0.049(2) 0.041(2) 0.071(3) 0.029(2) 0.029(2) 0.0271(19)
C19 0.0299(17) 0.0319(19) 0.034(2) 0.0001(16) 0.0130(16) 0.0103(15)
C20 0.043(2) 0.039(2) 0.047(2) 0.0050(19) 0.0264(19) 0.0198(18)
C21 0.056(3) 0.061(3) 0.037(2) 0.011(2) 0.023(2) 0.026(2)
C22 0.0303(18) 0.038(2) 0.034(2) 0.0076(17) 0.0100(16) 0.0170(16)
C23 0.036(2) 0.045(2) 0.057(3) 0.005(2) 0.0161(19) 0.0227(18)
C24 0.0299(19) 0.052(3) 0.058(3) -0.003(2) 0.0049(19) 0.0159(19)
C25 0.047(2) 0.032(2) 0.039(2) -0.0046(18) -0.0066(18) 0.0211(18)
C26 0.035(2) 0.054(3) 0.079(3) 0.009(2) 0.003(2) 0.023(2)
C27 0.092(4) 0.069(3) 0.038(2) -0.002(2) -0.010(2) 0.048(3)
C28 0.064(3) 0.051(3) 0.050(3) 0.019(2) 0.034(2) 0.033(2)
C29 0.060(3) 0.064(3) 0.082(3) 0.024(3) 0.043(3) 0.036(2)
C30 0.088(4) 0.070(3) 0.070(3) -0.006(3) 0.045(3) 0.040(3)
C31 0.057(2) 0.0253(19) 0.053(2) 0.0119(18) 0.030(2) 0.0204(18)
C32 0.071(3) 0.038(2) 0.088(3) 0.026(2) 0.053(3) 0.024(2)
C33 0.097(4) 0.070(3) 0.085(4) 0.053(3) 0.045(3) 0.058(3)
C34 0.053(2) 0.042(2) 0.051(2) 0.013(2) 0.027(2) 0.027(2)
C35 0.088(3) 0.051(3) 0.066(3) 0.010(2) 0.044(3) 0.040(3)
C36 0.077(3) 0.045(3) 0.085(4) 0.020(3) 0.055(3) 0.027(2)

loop_
_atom_type_symbol
_atom_type_description
_atom_type_scat_dispersion_real
_atom_type_scat_dispersion_imag
_atom_type_scat_source
C C 0.0033 0.0016 'International Tables Vol C Tables 4.2.6.8 and 6.1.1.4'
H H 0.0000 0.0000 'International Tables Vol C Tables 4.2.6.8 and 6.1.1.4'
N N 0.0061 0.0033 'International Tables Vol C Tables 4.2.6.8 and 6.1.1.4'
P P 0.1023 0.0942 'International Tables Vol C Tables 4.2.6.8 and 6.1.1.4'
S S 0.1246 0.1234 'International Tables Vol C Tables 4.2.6.8 and 6.1.1.4'
Ce Ce -0.2486 2.6331 'International Tables Vol C Tables 4.2.6.8 and 6.1.1.4'

loop_
_geom_angle_atom_site_label_1
_geom_angle_atom_site_label_2
_geom_angle_atom_site_label_3
_geom_angle
_geom_angle_site_symmetry_1
_geom_angle_site_symmetry_3
_geom_angle_publ_flag
S5 Ce1 S4 124.86(3) . . ?
S5 Ce1 S2 151.79(3) . . ?
S4 Ce1 S2 77.39(3) . . ?
S5 Ce1 S6 86.86(3) . . ?
S4 Ce1 S6 78.76(3) . . ?
S2 Ce1 S6 80.62(3) . . ?
S5 Ce1 S3 77.02(3) . . ?
S4 Ce1 S3 86.07(3) . . ?
S2 Ce1 S3 125.71(3) . . ?
S6 Ce1 S3 145.88(3) . . ?
S5 Ce1 S1 80.80(3) . . ?
S4 Ce1 S1 148.59(3) . . ?
S2 Ce1 S1 85.69(3) . . ?
S6 Ce1 S1 124.63(3) . . ?
S3 Ce1 S1 82.60(3) . . ?
P1 S1 Ce1 116.27(5) . . ?
P2 S2 Ce1 121.03(5) . . ?
P3 S3 Ce1 118.48(5) . . ?
P4 S4 Ce1 117.30(5) . . ?
P5 S5 Ce1 116.41(4) . . ?
P6 S6 Ce1 118.78(5) . . ?
N1 P1 C4 103.72(16) . . ?
N1 P1 C1 108.15(17) . . ?
C4 P1 C1 109.10(18) . . ?
N1 P1 S1 118.79(11) . . ?
C4 P1 S1 107.82(12) . . ?
C1 P1 S1 108.88(12) . . ?
N1 P2 C11 108.15(17) . . ?
N1 P2 C8 107.24(16) . . ?
C11 P2 C8 106.19(17) . . ?
N1 P2 S2 120.25(11) . . ?
C11 P2 S2 109.15(14) . . ?
C8 P2 S2 105.00(13) . . ?
N2 P3 C16 106.44(16) . . ?
N2 P3 C13 110.05(16) . . ?
C16 P3 C13 105.29(15) . . ?
N2 P3 S3 119.33(11) . . ?
C16 P3 S3 105.95(13) . . ?
C13 P3 S3 108.81(12) . . ?
N2 P4 C22 108.32(16) . . ?
N2 P4 C19 107.71(16) . . ?
C22 P4 C19 106.64(16) . . ?
N2 P4 S4 117.79(11) . . ?
C22 P4 S4 110.27(12) . . ?
C19 P4 S4 105.52(12) . . ?
N3 P5 C28 109.00(17) . . ?
N3 P5 C25 107.08(16) . . ?
C28 P5 C25 106.8(2) . . ?
N3 P5 S5 118.01(11) . . ?
C28 P5 S5 109.48(13) . . ?
C25 P5 S5 105.87(13) . . ?
N3 P6 C31 105.95(17) . . ?
N3 P6 C34 108.69(18) . . ?
C31 P6 C34 105.76(17) . . ?
N3 P6 S6 119.69(12) . . ?
C31 P6 S6 106.56(14) . . ?
C34 P6 S6 109.29(14) . . ?
P2 N1 P1 137.49(19) . . ?
P3 N2 P4 137.84(18) . . ?
P6 N3 P5 139.17(18) . . ?
C2 C1 C3 111.0(3) . . ?
C2 C1 P1 116.6(3) . . ?
C3 C1 P1 111.4(3) . . ?
C5 C4 C6 111.4(4) . . ?
C5 C4 P1 113.9(3) . . ?
C6 C4 P1 110.2(3) . . ?
C7 C8 C9 110.8(3) . . ?
C7 C8 P2 110.3(2) . . ?
C9 C8 P2 112.6(3) . . ?
C12 C11 C10 110.8(4) . . ?
C12 C11 P2 110.4(3) . . ?
C10 C11 P2 112.6(3) . . ?
C15 C13 C14 111.1(3) . . ?
C15 C13 P3 112.7(3) . . ?
C14 C13 P3 110.1(2) . . ?
C18 C16 C17 110.7(3) . . ?
C18 C16 P3 111.9(2) . . ?
C17 C16 P3 111.5(3) . . ?
C20 C19 C21 111.0(3) . . ?
C20 C19 P4 109.3(2) . . ?
C21 C19 P4 112.5(3) . . ?
C23 C22 C24 110.5(3) . . ?
C23 C22 P4 111.6(2) . . ?
C24 C22 P4 112.8(3) . . ?
C26 C25 C27 111.2(3) . . ?
C26 C25 P5 110.3(3) . . ?
C27 C25 P5 111.6(3) . . ?
C29 C28 C30 110.5(4) . . ?
C29 C28 P5 111.4(3) . . ?
C30 C28 P5 112.6(3) . . ?
C32 C31 C33 110.4(4) . . ?
C32 C31 P6 111.8(3) . . ?
C33 C31 P6 110.9(3) . . ?
C36 C34 C35 111.8(3) . . ?
C36 C34 P6 109.8(3) . . ?
C35 C34 P6 113.1(3) . . ?

loop_
_geom_bond_atom_site_label_1
_geom_bond_atom_site_label_2
_geom_bond_distance
_geom_bond_site_symmetry_2
_geom_bond_publ_flag
Ce1 S5 2.8397(9) . ?
Ce1 S4 2.8427(10) . ?
Ce1 S2 2.8676(10) . ?
Ce1 S6 2.8756(11) . ?
Ce1 S3 2.8772(10) . ?
Ce1 S1 2.8837(10) . ?
S1 P1 2.0167(12) . ?
S2 P2 2.0142(13) . ?
S3 P3 2.0211(13) . ?
S4 P4 2.0236(12) . ?
S5 P5 2.0217(12) . ?
S6 P6 2.0180(13) . ?
P1 N1 1.590(3) . ?
P1 C4 1.829(4) . ?
P1 C1 1.842(4) . ?
P2 N1 1.585(3) . ?
P2 C11 1.822(4) . ?
P2 C8 1.825(3) . ?
P3 N2 1.581(3) . ?
P3 C16 1.822(3) . ?
P3 C13 1.838(3) . ?
P4 N2 1.593(3) . ?
P4 C22 1.824(3) . ?
P4 C19 1.826(4) . ?
P5 N3 1.588(3) . ?
P5 C28 1.820(4) . ?
P5 C25 1.824(4) . ?
P6 N3 1.584(3) . ?
P6 C31 1.824(3) . ?
P6 C34 1.833(4) . ?
C1 C2 1.535(5) . ?
C1 C3 1.535(5) . ?
C4 C5 1.513(5) . ?
C4 C6 1.521(5) . ?
C7 C8 1.525(5) . ?
C8 C9 1.526(5) . ?
C10 C11 1.545(5) . ?
C11 C12 1.521(5) . ?
C13 C15 1.526(5) . ?
C13 C14 1.531(5) . ?
C16 C18 1.520(5) . ?
C16 C17 1.528(5) . ?
C19 C20 1.527(5) . ?
C19 C21 1.538(5) . ?
C22 C23 1.521(5) . ?
C22 C24 1.535(5) . ?
C25 C26 1.530(6) . ?
C25 C27 1.530(5) . ?
C28 C29 1.502(6) . ?
C28 C30 1.534(6) . ?
C31 C32 1.517(5) . ?
C31 C33 1.525(5) . ?
C34 C36 1.523(5) . ?
C34 C35 1.525(6) . ?
